data_4131579
loop_
_publ_author_name
'Hu, Yang'
'Yu, Ke'
'Shi, Li-Li'
'Liu, Lei'
'Sui, Jing-Jing'
'Liu, De-Yong'
'Xiong, Bin'
'Sun, Jian-Song'

_publ_section_title
;
 o-(p-Methoxyphenylethynyl)phenyl Glycosides: Versatile New Glycosylation
 Donors for the Highly Efficient Construction of Glycosidic Linkages.
;
_journal_issue 36
_journal_name_full 'Journal of the American Chemical Society'
_journal_page_first 12736
_journal_page_last 12744
_journal_paper_doi 10.1021/jacs.7b07020
_journal_volume 139
_journal_year 2017
_chemical_absolute_configuration ad
_chemical_formula_sum 'C18 H21 I O8'
_chemical_formula_weight 492.25
_space_group_crystal_system orthorhombic
_space_group_IT_number 19
_space_group_name_Hall 'P 2ac 2ab'
_space_group_name_H-M_alt 'P 21 21 21'
_atom_sites_solution_hydrogens geom
_audit_creation_method SHELXL-2013
_cell_angle_alpha 90
_cell_angle_beta 90
_cell_angle_gamma 90
_cell_formula_units_Z 4
_cell_length_a 7.9670(10)
_cell_length_b 8.4581(11)
_cell_length_c 30.254(4)
_cell_measurement_reflns_used 5467
_cell_measurement_temperature 293(2)
_cell_measurement_theta_max 49.143
_cell_measurement_theta_min 4.999
_cell_volume 2038.7(5)
_computing_cell_refinement 'Bruker SMART'
_computing_data_collection 'Bruker SMART'
_computing_data_reduction 'Bruker SHELXTL'
_computing_molecular_graphics 'Bruker SHELXTL'
_computing_publication_material 'Bruker SHELXTL'
_computing_structure_refinement 'SHELXL-2013 (Sheldrick, 2013)'
_computing_structure_solution 'Bruker SHELXTL'
_diffrn_ambient_temperature 293(2)
_diffrn_measured_fraction_theta_full 0.999
_diffrn_measured_fraction_theta_max 0.999
_diffrn_measurement_device_type 'CCD area detector'
_diffrn_measurement_method 'phi and omega scans'
_diffrn_radiation_type MoK\a
_diffrn_radiation_wavelength 0.71073
_diffrn_reflns_av_R_equivalents 0.0327
_diffrn_reflns_av_unetI/netI 0.0349
_diffrn_reflns_Laue_measured_fraction_full 0.999
_diffrn_reflns_Laue_measured_fraction_max 0.999
_diffrn_reflns_limit_h_max 9
_diffrn_reflns_limit_h_min -8
_diffrn_reflns_limit_k_max 9
_diffrn_reflns_limit_k_min -10
_diffrn_reflns_limit_l_max 36
_diffrn_reflns_limit_l_min -35
_diffrn_reflns_number 11779
_diffrn_reflns_point_group_measured_fraction_full 0.999
_diffrn_reflns_point_group_measured_fraction_max 0.999
_diffrn_reflns_theta_full 25.242
_diffrn_reflns_theta_max 25.495
_diffrn_reflns_theta_min 2.500
_exptl_absorpt_coefficient_mu 1.611
_exptl_absorpt_correction_T_max 0.7456
_exptl_absorpt_correction_T_min 0.5857
_exptl_absorpt_correction_type multi-scan
_exptl_absorpt_process_details sadabs
_exptl_crystal_colour colorless
_exptl_crystal_density_diffrn 1.604
_exptl_crystal_description prismatic
_exptl_crystal_F_000 984
_exptl_crystal_size_max 0.200
_exptl_crystal_size_mid 0.160
_exptl_crystal_size_min 0.120
_refine_diff_density_max 0.688
_refine_diff_density_min -0.318
_refine_diff_density_rms 0.067
_refine_ls_abs_structure_details
; 
 Flack x determined using 1416 quotients [(I+)-(I-)]/[(I+)+(I-)] 
 (Parsons and Flack (2004), Acta Cryst. A60, s61). 
;
_refine_ls_abs_structure_Flack 0.010(12)
_refine_ls_extinction_method none
_refine_ls_goodness_of_fit_ref 1.088
_refine_ls_hydrogen_treatment constr
_refine_ls_matrix_type full
_refine_ls_number_parameters 248
_refine_ls_number_reflns 3793
_refine_ls_number_restraints 0
_refine_ls_restrained_S_all 1.088
_refine_ls_R_factor_all 0.0369
_refine_ls_R_factor_gt 0.0345
_refine_ls_shift/su_max 0.001
_refine_ls_shift/su_mean 0.000
_refine_ls_structure_factor_coef Fsqd
_refine_ls_weighting_details 'w=1/[\s^2^(Fo^2^)+(0.0447P)^2^] where P=(Fo^2^+2Fc^2^)/3'
_refine_ls_weighting_scheme calc
_refine_ls_wR_factor_gt 0.0774
_refine_ls_wR_factor_ref 0.0787
_reflns_Friedel_coverage 0.719
_reflns_Friedel_fraction_full 1.000
_reflns_Friedel_fraction_max 1.000
_reflns_number_gt 3587
_reflns_number_total 3793
_reflns_threshold_expression 'I > 2\s(I)'
_cod_data_source_file ja7b07020_si_002.cif
_cod_data_source_block cd17008
_cod_original_cell_volume 2038.7(4)
_cod_database_code 4131579
_shelx_space_group_comment
; 
The symmetry employed for this shelxl refinement is uniquely defined 
by the following loop, which should always be used as a source of 
symmetry information in preference to the above space-group names. 
They are only intended as comments. 
;
_shelx_estimated_absorpt_t_min 0.739
_shelx_estimated_absorpt_t_max 0.830
_shelxl_version_number 2013-4

loop_
_space_group_symop_operation_xyz
'x, y, z'
'-x+1/2, -y, z+1/2'
'-x, y+1/2, -z+1/2'
'x+1/2, -y+1/2, -z'

loop_
_atom_site_label
_atom_site_type_symbol
_atom_site_fract_x
_atom_site_fract_y
_atom_site_fract_z
_atom_site_U_iso_or_equiv
_atom_site_adp_type
_atom_site_occupancy
_atom_site_site_symmetry_order
_atom_site_calc_flag
_atom_site_refinement_flags_posn
_atom_site_refinement_flags_adp
I1 I -0.03756(5) 0.60605(5) 0.76070(2) 0.05553(15) Uani 1 1 d . .
O1 O 0.3318(4) 0.4445(5) 0.88092(13) 0.0473(9) Uani 1 1 d . .
O2 O 0.1711(4) 0.6365(4) 0.84546(11) 0.0434(9) Uani 1 1 d . .
O3 O 0.1575(5) 0.5282(4) 0.95926(11) 0.0431(8) Uani 1 1 d . .
O4 O -0.0433(6) 0.6734(5) 0.99183(14) 0.0672(11) Uani 1 1 d . .
O5 O -0.1465(4) 0.3968(4) 0.93237(10) 0.0389(7) Uani 1 1 d . .
O6 O -0.3066(5) 0.5947(6) 0.90620(14) 0.0560(10) Uani 1 1 d . .
O7 O -0.0262(5) 0.1750(4) 0.87098(10) 0.0429(8) Uani 1 1 d . .
O8 O 0.0639(7) -0.0272(5) 0.91300(14) 0.0639(13) Uani 1 1 d . .
C1 C 0.2411(7) 0.5845(7) 0.88633(16) 0.0432(12) Uani 1 1 d . .
H1 H 0.3156 0.6667 0.8980 0.052 Uiso 1 1 calc R U
C2 C 0.0914(6) 0.5673(6) 0.91636(16) 0.0381(11) Uani 1 1 d . .
H2 H 0.0278 0.6663 0.9176 0.046 Uiso 1 1 calc R U
C3 C -0.0185(6) 0.4342(5) 0.89990(16) 0.0353(11) Uani 1 1 d . .
H3 H -0.0715 0.4646 0.8719 0.042 Uiso 1 1 calc R U
C4 C 0.0824(6) 0.2839(6) 0.89347(16) 0.0369(11) Uani 1 1 d . .
H4 H 0.1175 0.2407 0.9221 0.044 Uiso 1 1 calc R U
C5 C 0.2348(7) 0.3146(7) 0.86407(18) 0.0449(12) Uani 1 1 d . .
H5 H 0.1965 0.3400 0.8341 0.054 Uiso 1 1 calc R U
C6 C 0.3531(9) 0.1747(8) 0.8621(3) 0.071(2) Uani 1 1 d . .
H6A H 0.4505 0.2023 0.8451 0.107 Uiso 1 1 calc R U
H6B H 0.2972 0.0867 0.8485 0.107 Uiso 1 1 calc R U
H6C H 0.3867 0.1462 0.8915 0.107 Uiso 1 1 calc R U
C7 C 0.0785(8) 0.5904(7) 0.99482(18) 0.0495(13) Uani 1 1 d . .
C8 C 0.1643(10) 0.5419(9) 1.0364(2) 0.0668(18) Uani 1 1 d . .
H8A H 0.2679 0.5990 1.0393 0.100 Uiso 1 1 calc R U
H8B H 0.1872 0.4305 1.0355 0.100 Uiso 1 1 calc R U
H8C H 0.0932 0.5649 1.0612 0.100 Uiso 1 1 calc R U
C9 C -0.2851(7) 0.4921(7) 0.93239(19) 0.0450(13) Uani 1 1 d . .
C10 C -0.3985(8) 0.4509(8) 0.9695(2) 0.0602(16) Uani 1 1 d . .
H10A H -0.5073 0.4961 0.9644 0.090 Uiso 1 1 calc R U
H10B H -0.3534 0.4918 0.9966 0.090 Uiso 1 1 calc R U
H10C H -0.4084 0.3380 0.9716 0.090 Uiso 1 1 calc R U
C11 C -0.0252(8) 0.0218(6) 0.88457(17) 0.0445(12) Uani 1 1 d . .
C12 C -0.1465(8) -0.0709(7) 0.8572(2) 0.0558(15) Uani 1 1 d . .
H12A H -0.1037 -0.0814 0.8277 0.084 Uiso 1 1 calc R U
H12B H -0.2525 -0.0170 0.8565 0.084 Uiso 1 1 calc R U
H12C H -0.1613 -0.1739 0.8700 0.084 Uiso 1 1 calc R U
C13 C 0.2721(6) 0.6916(6) 0.81227(16) 0.0373(11) Uani 1 1 d . .
C14 C 0.2032(6) 0.6983(6) 0.77046(16) 0.0383(11) Uani 1 1 d . .
C15 C 0.2882(7) 0.7625(7) 0.7356(2) 0.0530(14) Uani 1 1 d . .
H15 H 0.2394 0.7660 0.7077 0.064 Uiso 1 1 calc R U
C16 C 0.4470(7) 0.8219(8) 0.7423(2) 0.0626(15) Uani 1 1 d . .
H16 H 0.5048 0.8694 0.7191 0.075 Uiso 1 1 calc R U
C17 C 0.5196(8) 0.8108(9) 0.7834(2) 0.0641(17) Uani 1 1 d . .
H17 H 0.6280 0.8490 0.7874 0.077 Uiso 1 1 calc R U
C18 C 0.4362(7) 0.7446(8) 0.81854(19) 0.0526(14) Uani 1 1 d . .
H18 H 0.4881 0.7353 0.8460 0.063 Uiso 1 1 calc R U

loop_
_atom_site_aniso_label
_atom_site_aniso_U_11
_atom_site_aniso_U_22
_atom_site_aniso_U_33
_atom_site_aniso_U_23
_atom_site_aniso_U_13
_atom_site_aniso_U_12
I1 0.0522(2) 0.0681(3) 0.0464(2) -0.00659(18) -0.00673(17) -0.01279(19)
O1 0.0378(18) 0.050(2) 0.054(2) 0.0060(17) -0.0026(16) -0.0010(17)
O2 0.0415(17) 0.046(2) 0.0424(18) 0.0110(16) -0.0060(15) -0.0083(16)
O3 0.054(2) 0.039(2) 0.0363(19) -0.0022(15) -0.0094(16) -0.0026(17)
O4 0.079(3) 0.071(3) 0.053(2) -0.016(2) 0.001(2) 0.012(3)
O5 0.0440(17) 0.0340(17) 0.0387(17) 0.0004(16) 0.0036(14) 0.0016(17)
O6 0.050(2) 0.050(2) 0.068(2) 0.015(2) -0.0028(19) 0.005(2)
O7 0.057(2) 0.0333(17) 0.0380(17) -0.0036(14) -0.0034(17) -0.0030(18)
O8 0.091(4) 0.041(2) 0.060(3) 0.0127(19) -0.019(3) -0.009(2)
C1 0.050(3) 0.040(3) 0.039(3) 0.004(2) -0.012(2) -0.013(3)
C2 0.047(3) 0.034(3) 0.033(2) 0.0004(19) -0.007(2) -0.004(2)
C3 0.041(3) 0.029(2) 0.036(2) 0.0015(17) -0.001(2) -0.001(2)
C4 0.046(3) 0.030(3) 0.035(3) -0.003(2) -0.004(2) 0.000(2)
C5 0.053(3) 0.040(3) 0.042(3) 0.000(2) 0.001(2) 0.003(3)
C6 0.073(4) 0.055(4) 0.086(5) 0.003(4) 0.030(4) 0.019(4)
C7 0.064(3) 0.042(3) 0.043(3) -0.007(2) -0.002(2) -0.013(3)
C8 0.088(5) 0.072(4) 0.041(3) 0.002(3) -0.007(3) -0.010(4)
C9 0.041(3) 0.042(3) 0.052(3) -0.010(3) -0.005(2) -0.005(2)
C10 0.053(3) 0.065(4) 0.062(4) -0.001(3) 0.010(3) 0.003(3)
C11 0.061(3) 0.034(3) 0.039(3) 0.001(2) 0.011(3) -0.005(3)
C12 0.074(4) 0.040(3) 0.053(3) -0.007(2) 0.003(3) -0.015(3)
C13 0.041(3) 0.028(3) 0.043(3) -0.001(2) 0.004(2) 0.001(2)
C14 0.038(2) 0.032(3) 0.046(3) -0.004(2) 0.001(2) 0.003(2)
C15 0.062(3) 0.057(3) 0.040(3) 0.000(3) 0.010(3) 0.002(3)
C16 0.056(3) 0.070(4) 0.061(3) -0.003(3) 0.024(3) -0.012(3)
C17 0.047(3) 0.079(4) 0.067(4) -0.008(3) 0.010(3) -0.019(3)
C18 0.044(3) 0.065(4) 0.049(3) -0.002(3) -0.004(2) -0.003(3)

loop_
_atom_type_symbol
_atom_type_description
_atom_type_scat_dispersion_real
_atom_type_scat_dispersion_imag
_atom_type_scat_source
C C 0.0033 0.0016 'International Tables Vol C Tables 4.2.6.8 and 6.1.1.4'
H H 0.0000 0.0000 'International Tables Vol C Tables 4.2.6.8 and 6.1.1.4'
O O 0.0106 0.0060 'International Tables Vol C Tables 4.2.6.8 and 6.1.1.4'
I I -0.4742 1.8119 'International Tables Vol C Tables 4.2.6.8 and 6.1.1.4'

loop_
_geom_angle_atom_site_label_1
_geom_angle_atom_site_label_2
_geom_angle_atom_site_label_3
_geom_angle
C1 O1 C5 114.3(4)
C13 O2 C1 120.8(4)
C7 O3 C2 117.2(4)
C9 O5 C3 116.1(4)
C11 O7 C4 117.7(4)
O1 C1 O2 111.2(4)
O1 C1 C2 113.5(4)
O2 C1 C2 104.1(4)
O1 C1 H1 109.3
O2 C1 H1 109.3
C2 C1 H1 109.3
O3 C2 C1 106.0(4)
O3 C2 C3 109.8(4)
C1 C2 C3 109.4(4)
O3 C2 H2 110.5
C1 C2 H2 110.5
C3 C2 H2 110.5
O5 C3 C2 110.3(4)
O5 C3 C4 106.1(4)
C2 C3 C4 111.1(4)
O5 C3 H3 109.8
C2 C3 H3 109.8
C4 C3 H3 109.8
O7 C4 C3 106.2(4)
O7 C4 C5 108.2(4)
C3 C4 C5 110.7(4)
O7 C4 H4 110.5
C3 C4 H4 110.5
C5 C4 H4 110.5
O1 C5 C6 106.0(5)
O1 C5 C4 110.5(4)
C6 C5 C4 112.6(5)
O1 C5 H5 109.2
C6 C5 H5 109.2
C4 C5 H5 109.2
C5 C6 H6A 109.5
C5 C6 H6B 109.5
H6A C6 H6B 109.5
C5 C6 H6C 109.5
H6A C6 H6C 109.5
H6B C6 H6C 109.5
O4 C7 O3 122.9(5)
O4 C7 C8 126.5(6)
O3 C7 C8 110.5(6)
C7 C8 H8A 109.5
C7 C8 H8B 109.5
H8A C8 H8B 109.5
C7 C8 H8C 109.5
H8A C8 H8C 109.5
H8B C8 H8C 109.5
O6 C9 O5 123.2(5)
O6 C9 C10 126.1(6)
O5 C9 C10 110.7(5)
C9 C10 H10A 109.5
C9 C10 H10B 109.5
H10A C10 H10B 109.5
C9 C10 H10C 109.5
H10A C10 H10C 109.5
H10B C10 H10C 109.5
O8 C11 O7 123.7(5)
O8 C11 C12 127.1(5)
O7 C11 C12 109.2(5)
C11 C12 H12A 109.5
C11 C12 H12B 109.5
H12A C12 H12B 109.5
C11 C12 H12C 109.5
H12A C12 H12C 109.5
H12B C12 H12C 109.5
O2 C13 C14 116.9(4)
O2 C13 C18 124.1(5)
C14 C13 C18 119.0(5)
C15 C14 C13 121.8(5)
C15 C14 I1 119.6(4)
C13 C14 I1 118.6(4)
C14 C15 C16 119.2(6)
C14 C15 H15 120.4
C16 C15 H15 120.4
C17 C16 C15 119.7(6)
C17 C16 H16 120.2
C15 C16 H16 120.2
C16 C17 C18 121.7(6)
C16 C17 H17 119.2
C18 C17 H17 119.2
C17 C18 C13 118.6(5)
C17 C18 H18 120.7
C13 C18 H18 120.7

loop_
_geom_bond_atom_site_label_1
_geom_bond_atom_site_label_2
_geom_bond_distance
I1 C14 2.092(5)
O1 C1 1.397(7)
O1 C5 1.436(7)
O2 C13 1.369(6)
O2 C1 1.426(6)
O3 C7 1.353(7)
O3 C2 1.439(6)
O4 C7 1.201(8)
O5 C9 1.367(7)
O5 C3 1.451(6)
O6 C9 1.187(7)
O7 C11 1.359(6)
O7 C4 1.435(6)
O8 C11 1.190(7)
C1 C2 1.507(7)
C1 H1 0.9800
C2 C3 1.511(7)
C2 H2 0.9800
C3 C4 1.516(7)
C3 H3 0.9800
C4 C5 1.528(7)
C4 H4 0.9800
C5 C6 1.515(8)
C5 H5 0.9800
C6 H6A 0.9600
C6 H6B 0.9600
C6 H6C 0.9600
C7 C8 1.490(9)
C8 H8A 0.9600
C8 H8B 0.9600
C8 H8C 0.9600
C9 C10 1.483(8)
C10 H10A 0.9600
C10 H10B 0.9600
C10 H10C 0.9600
C11 C12 1.495(8)
C12 H12A 0.9600
C12 H12B 0.9600
C12 H12C 0.9600
C13 C14 1.380(7)
C13 C18 1.395(8)
C14 C15 1.365(7)
C15 C16 1.376(9)
C15 H15 0.9300
C16 C17 1.374(9)
C16 H16 0.9300
C17 C18 1.374(9)
C17 H17 0.9300
C18 H18 0.9300

loop_
_geom_hbond_atom_site_label_D
_geom_hbond_atom_site_label_H
_geom_hbond_atom_site_label_A
_geom_hbond_distance_DH
_geom_hbond_distance_HA
_geom_hbond_distance_DA
_geom_hbond_angle_DHA
_geom_hbond_site_symmetry_A
C12 H12C O6 0.96 2.52 3.438(7) 159.1 1_545
C12 H12A I1 0.96 3.31 4.138(6) 146.0 3_546
C8 H8A O4 0.96 2.62 3.458(9) 146.1 4_567
C2 H2 O8 0.98 2.61 3.438(7) 142.1 1_565
C2 H2 O8 0.98 2.61 3.438(7) 142.1 1_565
C8 H8A O4 0.96 2.62 3.458(9) 146.1 4_567
C12 H12A I1 0.96 3.31 4.138(6) 146.0 3_546
C12 H12C O6 0.96 2.52 3.438(7) 159.1 1_545
C2 H2 O8 0.98 2.61 3.438(7) 142.1 1_565
C8 H8A O4 0.96 2.62 3.458(9) 146.1 4_567
C12 H12A I1 0.96 3.31 4.138(6) 146.0 3_546
C12 H12C O6 0.96 2.52 3.438(7) 159.1 1_545

loop_
_geom_torsion_atom_site_label_1
_geom_torsion_atom_site_label_2
_geom_torsion_atom_site_label_3
_geom_torsion_atom_site_label_4
_geom_torsion
C5 O1 C1 O2 -59.5(5)
C5 O1 C1 C2 57.4(5)
C13 O2 C1 O1 -69.1(6)
C13 O2 C1 C2 168.4(4)
C7 O3 C2 C1 143.2(5)
C7 O3 C2 C3 -98.8(5)
O1 C1 C2 O3 63.9(5)
O2 C1 C2 O3 -175.1(4)
O1 C1 C2 C3 -54.4(5)
O2 C1 C2 C3 66.6(5)
C9 O5 C3 C2 81.5(5)
C9 O5 C3 C4 -158.1(4)
O3 C2 C3 O5 53.9(5)
C1 C2 C3 O5 169.8(4)
O3 C2 C3 C4 -63.4(5)
C1 C2 C3 C4 52.5(5)
C11 O7 C4 C3 -138.2(5)
C11 O7 C4 C5 102.9(5)
O5 C3 C4 O7 69.7(4)
C2 C3 C4 O7 -170.4(4)
O5 C3 C4 C5 -173.1(4)
C2 C3 C4 C5 -53.2(5)
C1 O1 C5 C6 -178.2(5)
C1 O1 C5 C4 -55.8(5)
O7 C4 C5 O1 169.2(4)
C3 C4 C5 O1 53.1(5)
O7 C4 C5 C6 -72.4(6)
C3 C4 C5 C6 171.6(5)
C2 O3 C7 O4 1.0(8)
C2 O3 C7 C8 -178.7(5)
C3 O5 C9 O6 4.0(7)
C3 O5 C9 C10 -174.9(4)
C4 O7 C11 O8 -2.3(9)
C4 O7 C11 C12 179.7(4)
C1 O2 C13 C14 162.7(5)
C1 O2 C13 C18 -19.2(8)
O2 C13 C14 C15 174.9(5)
C18 C13 C14 C15 -3.3(8)
O2 C13 C14 I1 -5.4(6)
C18 C13 C14 I1 176.4(4)
C13 C14 C15 C16 0.1(9)
I1 C14 C15 C16 -179.6(5)
C14 C15 C16 C17 2.3(9)
C15 C16 C17 C18 -1.5(10)
C16 C17 C18 C13 -1.7(10)
O2 C13 C18 C17 -174.0(6)
C14 C13 C18 C17 4.0(9)
